data_2102533
loop_
_publ_author_name
'Prof. Clemente Dore Augusto'
'Prof. Marzotto Armando'

_publ_section_title
;
 30 Space-group corrections: two examples of false polymorphism and one
 of incorrect interpretation of the fine details of an IR spectrum
;
_journal_issue 3
_journal_name_full 'Acta Crystallographica Section B'
_journal_page_first 287
_journal_page_last 292
_journal_paper_doi 10.1107/S0108768104006391
_journal_volume 60
_journal_year 2004
_chemical_formula_moiety 'C12 H23 Cl3 N P2 Re'
_chemical_formula_sum 'C12 H23 Cl3 N P2 Re'
_chemical_formula_weight 535.80
_chemical_name_systematic
;
mer,trans-Trichloro-phenylimido-bis(trimethylphosphine)-rhenium
;
_space_group_IT_number 63
_symmetry_cell_setting orthorhombic
_symmetry_space_group_name_Hall '-C 2c 2'
_symmetry_space_group_name_H-M 'C m c m'
_atom_sites_solution_hydrogens ?
_atom_sites_solution_primary ?
_atom_sites_solution_secondary ?
_cell_angle_alpha 90
_cell_angle_beta 90
_cell_angle_gamma 90
_cell_formula_units_Z 4
_cell_length_a 11.0341(10)
_cell_length_b 16.814(2)
_cell_length_c 10.8440(10)
_cell_measurement_temperature 0
_cell_volume 2011.9(4)
_computing_publication_material 'PLATON (Spek, 1990)'
_diffrn_radiation_type MoK\\a
_diffrn_radiation_wavelength 0.71073
_diffrn_reflns_reduction_process ?
_exptl_absorpt_coefficient_mu 6.583
_exptl_absorpt_correction_type ?
_exptl_crystal_colour ?
_exptl_crystal_density_diffrn 1.692
_exptl_crystal_density_method 'nt Measured'
_exptl_crystal_description ?
_exptl_crystal_F_000 940
_refine_ls_abs_structure_Flack nne
_refine_ls_extinction_method ?
_refine_ls_hydrogen_treatment 'see text'
_refine_ls_number_restraints 0
_refine_ls_weighting_scheme ?
_cod_data_source_file bs0022.cif
_cod_data_source_block 26
_cod_depositor_comments
;
 Marking attached hydrogen atoms.

 Antanas Vaitkus,
 2017-08-16

The following automatic conversions were performed:
'_symmetry_cell_setting' value 'Orthorhombic' changed to 'orthorhombic'
according to '/home/saulius/struct/CIF-dictionaries/cif_core.dic'
dictionary named 'cif_core.dic' version 2.4.1 from 2010-06-29.

Automatic conversion script
Id: cif_fix_enum 1527 2010-12-29 10:47:43Z saulius 

The following automatic conversions were performed:

'_symmetry_cell_setting' value 'Orthorhombic' changed to
'orthorhombic' according to
/home/saulius/struct/CIF-dictionaries/cif_core.dic dictionary named
'cif_core.dic' version 2.4.1 from 2010-06-29.

Automatic conversion script
Id: cif_fix_values 1715 2011-07-08 13:25:40Z adriana 
;
_cod_database_code 2102533

loop_
_symmetry_equiv_pos_as_xyz
x,y,z
-x,-y,1/2+z
x,-y,-z
-x,y,1/2-z
-x,-y,-z
x,y,1/2-z
-x,y,z
x,-y,1/2+z
1/2+x,1/2+y,z
1/2-x,1/2-y,1/2+z
1/2+x,1/2-y,-z
1/2-x,1/2+y,1/2-z
1/2-x,1/2-y,-z
1/2+x,1/2+y,1/2-z
1/2-x,1/2+y,z
1/2+x,1/2-y,1/2+z

loop_
_atom_site_label
_atom_site_fract_x
_atom_site_fract_y
_atom_site_fract_z
_atom_site_U_iso_or_equiv
_atom_site_thermal_displace_type
_atom_site_occupancy
_atom_site_type_symbol
_atom_site_attached_hydrogens
Re1 0.5 0.3032 0.25 0.02 Uiso 1 Re 0
Cl1 0.28155 0.31015 0.25 0.02 Uiso 1 Cl 0
Cl3 0.5 0.4478 0.25 0.02 Uiso 1 Cl 0
P1 0.5 0.3209 0.02735 0.02 Uiso 1 P 0
N1 0.5 0.2024 0.25 0.02 Uiso 1 N 0
C1 0.5 0.11915 0.25 0.02 Uiso 1 C 0
C2 0.39255 0.0779 0.25 0.02 Uiso 1 C 1
C3 0.3911 0.00005 0.25 0.02 Uiso 1 C 1
C4 0.5 -0.04080 0.25 0.02 Uiso 1 C 1
C7 0.5 0.2267 -0.05155 0.02 Uiso 1 C 3
C8 0.62874 0.37418 -0.03657 0.02 Uiso 1 C 3

loop_
_atom_type_symbol
_atom_type_description
_atom_type_scat_dispersion_real
_atom_type_scat_dispersion_imag
_atom_type_scat_source
Re Re -1.0185 7.2310 'International Tables Vol C Tables 4.2.6.8 and 6.1.1.4'
P P 0.1023 0.0942 'International Tables Vol C Tables 4.2.6.8 and 6.1.1.4'
N N 0.0061 0.0033 'International Tables Vol C Tables 4.2.6.8 and 6.1.1.4'
Cl Cl 0.1484 0.1585 'International Tables Vol C Tables 4.2.6.8 and 6.1.1.4'
C C 0.0033 0.0016 'International Tables Vol C Tables 4.2.6.8 and 6.1.1.4'

loop_
_geom_angle_atom_site_label_1
_geom_angle_atom_site_label_2
_geom_angle_atom_site_label_3
_geom_angle_site_symmetry_1
_geom_angle_site_symmetry_3
_geom_angle
_geom_angle_publ_flag
Cl1 Re1 Cl3 . . 87.22 y
Cl1 Re1 P1 . . 89.66 y
Cl1 Re1 N1 . . 92.78 y
Cl1 Re1 Cl1 . 4_655 174.45 y
Cl1 Re1 P1 . 4_655 89.66 y
Cl3 Re1 P1 . . 82.97 y
Cl3 Re1 N1 . . 180 y
Cl1 Re1 Cl3 4_655 . 87.22 y
Cl3 Re1 P1 . 4_655 82.97 y
P1 Re1 N1 . . 97.03 y
Cl1 Re1 P1 4_655 . 89.66 y
P1 Re1 P1 . 4_655 165.95 y
Cl1 Re1 N1 4_655 . 92.78 y
P1 Re1 N1 4_655 . 97.03 y
Cl1 Re1 P1 4_655 4_655 89.66 y
Re1 P1 C7 . . 111.35 y
Re1 P1 C8 . . 116.04 y
Re1 P1 C8 . 7_655 116.04 y
C7 P1 C8 . . 104.63 y
C7 P1 C8 . 7_655 104.63 y
C8 P1 C8 . 7_655 102.86 y
Re1 N1 C1 . . 180 y
N1 C1 C2 . . 120.33 y
N1 C1 C2 . 4_655 120.33 y
C2 C1 C2 . 4_655 119.35 n
C1 C2 C3 . . 121.03 n
C2 C3 C4 . . 119.05 n
C3 C4 C3 . 4_655 120.49 n

loop_
_geom_bond_atom_site_label_1
_geom_bond_atom_site_label_2
_geom_bond_site_symmetry_2
_geom_bond_distance
_geom_bond_publ_flag
Re1 Cl1 . 2.4132(3) y
Re1 Cl3 . 2.4313(3) y
Re1 P1 . 2.4327(3) y
Re1 N1 . 1.6949(2) y
Re1 Cl1 4_655 2.4132(3) y
Re1 P1 4_655 2.4327(3) y
P1 C7 . 1.8002(2) y
P1 C8 . 1.8168 y
N1 C1 . 1.3998(2) y
C1 C2 . 1.3736(2) n
C1 C2 4_655 1.3736(2) n
C2 C3 . 1.3091(2) n
C3 C4 . 1.3841(2) n

loop_
_geom_torsion_atom_site_label_1
_geom_torsion_atom_site_label_2
_geom_torsion_atom_site_label_3
_geom_torsion_atom_site_label_4
_geom_torsion
_geom_torsion_publ_flag
Cl1 Re1 P1 C7 -92.75 n
Cl3 Re1 P1 C7 180 n
N1 Re1 P1 C7 0 n
Cl1 Re1 P1 C8 147.73 n
Cl3 Re1 P1 C8 60.48 n
N1 Re1 P1 C8 -119.52 n
N1 C1 C2 C3 180 n
C1 C2 C3 C4 0 n
